data_4318364
loop_
_publ_author_name
'Koji Abe'
'Kanako Matsufuji'
'Masaaki Ohba'
'Hisashi \=Okawa'

_publ_contact_author_address
;
Dept. of Chem., Fac. of Sci., Kyushu Univ., Hakozaki 6-10-1, Higashi-ku,
Fukuoka 812-8581, JAPAN
;
_publ_contact_author_email ' okawascc@mbox.nc.kyushu-u.ac.jp '
_publ_contact_author_fax ' +81-92-642-2598 '
_publ_contact_author_name ' Hisashi Okawa'
_publ_contact_author_phone ' +81-92-642-2596 '
_publ_section_title
;
 Site Specificity of Metal Ions in Heterodinuclear Complexes Derived from
 an "End-Off" Compartmental Ligand
;
_journal_name_full 'Inorganic Chemistry'
_journal_page_first 4461
_journal_page_last 4467
_journal_paper_doi 10.1021/ic020002f
_journal_volume 41
_journal_year 2002
_chemical_formula_sum 'C30 H40 Cl Cu Mn N5 O10'
_chemical_formula_weight 784.61
_space_group_IT_number 2
_symmetry_cell_setting triclinic
_symmetry_Int_Tables_number 2
_symmetry_space_group_name_Hall '-P 1'
_symmetry_space_group_name_H-M 'P -1'
_cell_angle_alpha 111.58(2)
_cell_angle_beta 93.78(2)
_cell_angle_gamma 76.01(2)
_cell_formula_units_Z 2
_cell_length_a 12.257(2)
_cell_length_b 14.940(4)
_cell_length_c 11.359(2)
_cell_measurement_reflns_used 25
_cell_measurement_temperature 296.2
_cell_measurement_theta_max 15.0
_cell_measurement_theta_min 14.9
_cell_volume 1876.3(7)
_computing_cell_refinement 'MSC/AFC Diffractometer Control'
_computing_data_collection 'MSC/AFC Diffractometer Control'
_computing_data_reduction 'teXsan Ver. 1.11'
_computing_publication_material 'teXsan Ver. 1.11'
_computing_structure_refinement 'teXsan Ver. 1.10'
_computing_structure_solution 'DIRDIF94 (PATTY)'
_diffrn_measured_fraction_theta_full 0.9959
_diffrn_measured_fraction_theta_max 0.9959
_diffrn_measurement_device_type 'Rigaku AFC7R'
_diffrn_measurement_method \w-2\q
_diffrn_radiation_type 'Mo K\a'
_diffrn_radiation_wavelength 0.7107
_diffrn_reflns_av_R_equivalents 0.011
_diffrn_reflns_limit_h_max 15
_diffrn_reflns_limit_h_min 0
_diffrn_reflns_limit_k_max 19
_diffrn_reflns_limit_k_min -18
_diffrn_reflns_limit_l_max 14
_diffrn_reflns_limit_l_min -14
_diffrn_reflns_number 9030
_diffrn_reflns_theta_full 27.57
_diffrn_reflns_theta_max 27.57
_diffrn_standards_decay_% 0.54
_diffrn_standards_interval_count 150
_diffrn_standards_number 3
_exptl_absorpt_coefficient_mu 1.031
_exptl_absorpt_correction_T_max 0.999
_exptl_absorpt_correction_T_min 0.847
_exptl_absorpt_correction_type psi-scan
_exptl_absorpt_process_details '(North, Phillips & Mathews, 1968)'
_exptl_crystal_colour green
_exptl_crystal_density_diffrn 1.389
_exptl_crystal_density_method 'not measured'
_exptl_crystal_description prismatic
_exptl_crystal_size_max 0.400
_exptl_crystal_size_mid 0.300
_exptl_crystal_size_min 0.200
_refine_diff_density_max 0.66
_refine_diff_density_min -0.43
_refine_ls_extinction_method none
_refine_ls_goodness_of_fit_ref 1.390
_refine_ls_hydrogen_treatment noref
_refine_ls_number_parameters 469
_refine_ls_number_reflns 4682
_refine_ls_R_factor_gt 0.0502
_refine_ls_shift/su_max 0.9771
_refine_ls_structure_factor_coef F
_refine_ls_weighting_details 'w = 1/[\s^2^(Fo) + 0.00168|Fo|^2^]'
_refine_ls_weighting_scheme calc
_refine_ls_wR_factor_ref 0.0745
_reflns_number_gt 4682
_reflns_number_total 8627
_reflns_threshold_expression F^2^>3.0\s(F^2^)
_cod_data_source_file ic020002f_1.cif
_cod_data_source_block '[CuMn(L)(AcO)2]ClO4MeOH(1')'
_cod_original_cell_volume 1876.2(7)
_cod_original_sg_symbol_H-M 'P -1 '
_cod_original_formula_sum 'C30 H40 Cl Cu N5 Mn O10 '
_cod_database_code 4318364

loop_
_symmetry_equiv_pos_as_xyz
x,y,z
-x,-y,-z

loop_
_atom_site_label
_atom_site_type_symbol
_atom_site_fract_x
_atom_site_fract_y
_atom_site_fract_z
_atom_site_U_iso_or_equiv
_atom_site_adp_type
_atom_site_occupancy
_atom_site_calc_flag
_atom_site_refinement_flags
_atom_site_disorder_assembly
_atom_site_disorder_group
Cu(1) Cu -0.05899(4) 0.81770(4) 0.08966(6) 0.0615(2) Uani 1.00 d . . .
Mn(1) Mn 0.19117(5) 0.69160(5) 0.13208(7) 0.0546(2) Uani 1.00 d . . .
Cl(1) Cl 0.4507(1) 0.8358(1) -0.2844(1) 0.0867(5) Uani 1.00 d . . .
O(1) O 0.0532(2) 0.8233(2) 0.2179(3) 0.0601(9) Uani 1.00 d . . .
O(2) O 0.0630(3) 0.7718(3) -0.0768(4) 0.091(1) Uani 1.00 d . . .
O(3) O 0.2071(3) 0.6541(3) -0.0634(3) 0.078(1) Uani 1.00 d . . .
O(4) O -0.0895(3) 0.6981(3) 0.0970(4) 0.078(1) Uani 1.00 d . . .
O(5) O 0.0693(3) 0.6167(3) 0.1513(4) 0.078(1) Uani 1.00 d . . .
O(6) O 0.430(1) 0.7468(7) -0.331(1) 0.266(6) Uani 1.00 d . . .
O(7) O 0.4759(8) 0.8740(7) -0.1635(6) 0.231(4) Uani 1.00 d . . .
O(8) O 0.5406(9) 0.818(1) -0.349(1) 0.343(7) Uani 1.00 d . . .
O(9) O 0.3838(8) 0.9030(5) -0.3244(7) 0.204(3) Uani 1.00 d . . .
O(10) O 0.378(3) 0.416(3) 0.564(4) 0.17(2) Uani 0.25 d P . .
O(10') O 0.343(2) 0.384(3) 0.603(4) 0.14(1) Uani 0.25 d P . .
O(11) O 0.032(6) 0.435(4) 0.487(6) 0.20(3) Uani 0.25 d P . .
O(11') O 0.052(5) 0.477(4) 0.460(4) 0.16(1) Uani 0.25 d P . .
N(1) N -0.0806(3) 0.9577(3) 0.1192(4) 0.066(1) Uani 1.00 d . . .
N(2) N -0.1903(3) 0.8244(4) -0.0293(4) 0.075(1) Uani 1.00 d . . .
N(3) N 0.2481(3) 0.7185(3) 0.3381(4) 0.059(1) Uani 1.00 d . . .
N(4) N 0.3138(3) 0.5520(3) 0.1301(4) 0.065(1) Uani 1.00 d . . .
N(5) N 0.3212(3) 0.7861(3) 0.1677(4) 0.056(1) Uani 1.00 d . . .
C(1) C 0.1986(7) 1.1505(5) 0.5741(7) 0.115(3) Uani 1.00 d . . .
C(2) C 0.1516(5) 1.0662(4) 0.4812(5) 0.075(2) Uani 1.00 d . . .
C(3) C 0.0875(5) 1.0760(4) 0.3830(5) 0.071(2) Uani 1.00 d . . .
C(4) C 0.0463(4) 0.9980(3) 0.2937(4) 0.059(1) Uani 1.00 d . . .
C(5) C 0.0785(4) 0.9049(3) 0.3042(4) 0.054(1) Uani 1.00 d . . .
C(6) C 0.1393(4) 0.8939(3) 0.4096(4) 0.058(1) Uani 1.00 d . . .
C(7) C 0.1757(4) 0.9747(4) 0.4951(5) 0.070(2) Uani 1.00 d . . .
C(8) C -0.0309(4) 1.0187(4) 0.2015(5) 0.067(1) Uani 1.00 d . . .
C(9) C -0.1637(4) 0.9936(5) 0.0367(6) 0.082(2) Uani 1.00 d . . .
C(10) C -0.1825(5) 0.9047(6) -0.0714(6) 0.091(2) Uani 1.00 d . . .
C(11) C -0.2961(5) 0.8485(5) 0.0438(6) 0.093(2) Uani 1.00 d . . .
C(12) C -0.1842(6) 0.7328(6) -0.1398(6) 0.106(2) Uani 1.00 d . . .
C(13) C 0.1629(4) 0.7964(4) 0.4278(5) 0.066(1) Uani 1.00 d . . .
C(14) C 0.2613(4) 0.6220(4) 0.3526(5) 0.074(2) Uani 1.00 d . . .
C(15) C 0.3273(4) 0.5395(4) 0.2412(5) 0.070(2) Uani 1.00 d . . .
C(16) C 0.3958(6) 0.4541(5) 0.2511(7) 0.101(2) Uani 1.00 d . . .
C(17) C 0.4508(6) 0.3801(5) 0.1433(9) 0.116(3) Uani 1.00 d . . .
C(18) C 0.4364(5) 0.3932(4) 0.0292(7) 0.096(2) Uani 1.00 d . . .
C(19) C 0.3675(4) 0.4796(4) 0.0249(6) 0.074(2) Uani 1.00 d . . .
C(20) C 0.3580(4) 0.7447(4) 0.3556(5) 0.066(1) Uani 1.00 d . . .
C(21) C 0.3730(4) 0.8043(3) 0.2781(4) 0.057(1) Uani 1.00 d . . .
C(22) C 0.4426(5) 0.8687(4) 0.3168(6) 0.079(2) Uani 1.00 d . . .
C(23) C 0.4606(5) 0.9159(5) 0.2378(7) 0.091(2) Uani 1.00 d . . .
C(24) C 0.4100(5) 0.8970(4) 0.1249(6) 0.075(2) Uani 1.00 d . . .
C(25) C 0.3404(4) 0.8332(4) 0.0921(5) 0.067(1) Uani 1.00 d . . .
C(26) C 0.1474(4) 0.7030(4) -0.1220(5) 0.067(1) Uani 1.00 d . . .
C(27) C 0.1801(6) 0.6776(6) -0.2579(6) 0.105(2) Uani 1.00 d . . .
C(28) C -0.0329(4) 0.6318(4) 0.1346(5) 0.064(1) Uani 1.00 d . . .
C(29) C -0.0978(6) 0.5678(5) 0.1603(7) 0.096(2) Uani 1.00 d . . .
C(30) C 0.273(3) 0.379(2) 0.502(2) 0.19(1) Uani 0.50 d P . .
C(31) C 0.149(3) 0.450(2) 0.535(2) 0.21(1) Uani 0.50 d P . .
H(1) H 0.1364 1.2047 0.6143 0.1374 Uiso 1.00 calc . . .
H(2) H 0.2436 1.1712 0.5292 0.1374 Uiso 1.00 calc . . .
H(3) H 0.2404 1.1296 0.6351 0.1374 Uiso 1.00 calc . . .
H(4) H 0.0691 1.1387 0.3740 0.0848 Uiso 1.00 calc . . .
H(5) H 0.2176 0.9667 0.5652 0.0830 Uiso 1.00 calc . . .
H(6) H -0.0468 1.0839 0.2009 0.0794 Uiso 1.00 calc . . .
H(7) H -0.1364 1.0358 0.0071 0.1003 Uiso 1.00 calc . . .
H(8) H -0.2326 1.0291 0.0834 0.1003 Uiso 1.00 calc . . .
H(9) H -0.1208 0.8812 -0.1312 0.1088 Uiso 1.00 calc . . .
H(10) H -0.2499 0.9225 -0.1122 0.1088 Uiso 1.00 calc . . .
H(11) H -0.3007 0.9099 0.1140 0.1113 Uiso 1.00 calc . . .
H(12) H -0.3585 0.8564 -0.0087 0.1113 Uiso 1.00 calc . . .
H(13) H -0.2972 0.7981 0.0744 0.1113 Uiso 1.00 calc . . .
H(14) H -0.2469 0.7409 -0.1917 0.1251 Uiso 1.00 calc . . .
H(15) H -0.1167 0.7158 -0.1863 0.1251 Uiso 1.00 calc . . .
H(16) H -0.1867 0.6799 -0.1113 0.1251 Uiso 1.00 calc . . .
H(17) H 0.1881 0.8066 0.5118 0.0790 Uiso 1.00 calc . . .
H(18) H 0.0945 0.7753 0.4177 0.0790 Uiso 1.00 calc . . .
H(19) H 0.1892 0.6104 0.3573 0.0902 Uiso 1.00 calc . . .
H(20) H 0.3005 0.6230 0.4279 0.0902 Uiso 1.00 calc . . .
H(21) H 0.4064 0.4470 0.3318 0.1215 Uiso 1.00 calc . . .
H(22) H 0.4982 0.3219 0.1492 0.1377 Uiso 1.00 calc . . .
H(23) H 0.4737 0.3439 -0.0449 0.1161 Uiso 1.00 calc . . .
H(24) H 0.3566 0.4889 -0.0532 0.0891 Uiso 1.00 calc . . .
H(25) H 0.4159 0.6859 0.3318 0.0802 Uiso 1.00 calc . . .
H(26) H 0.3646 0.7830 0.4427 0.0802 Uiso 1.00 calc . . .
H(27) H 0.4779 0.8807 0.3961 0.0957 Uiso 1.00 calc . . .
H(28) H 0.5069 0.9623 0.2633 0.1074 Uiso 1.00 calc . . .
H(29) H 0.4230 0.9268 0.0678 0.0896 Uiso 1.00 calc . . .
H(30) H 0.3034 0.8215 0.0135 0.0796 Uiso 1.00 calc . . .
H(31) H 0.1954 0.7336 -0.2679 0.1243 Uiso 1.00 calc . . .
H(32) H 0.1198 0.6582 -0.3113 0.1243 Uiso 1.00 calc . . .
H(33) H 0.2449 0.6244 -0.2810 0.1243 Uiso 1.00 calc . . .
H(34) H -0.1536 0.6072 0.2233 0.1155 Uiso 1.00 calc . . .
H(35) H -0.1327 0.5350 0.0837 0.1155 Uiso 1.00 calc . . .
H(36) H -0.0481 0.5197 0.1863 0.1155 Uiso 1.00 calc . . .

loop_
_atom_site_aniso_label
_atom_site_aniso_U_11
_atom_site_aniso_U_22
_atom_site_aniso_U_33
_atom_site_aniso_U_12
_atom_site_aniso_U_13
_atom_site_aniso_U_23
Cu(1) 0.0457(3) 0.0646(4) 0.0710(4) -0.0044(2) -0.0059(2) 0.0269(3)
Mn(1) 0.0475(4) 0.0485(4) 0.0684(4) -0.0068(3) -0.0049(3) 0.0252(3)
Cl(1) 0.105(1) 0.0805(9) 0.0769(9) -0.0181(8) -0.0172(8) 0.0362(7)
O(1) 0.052(2) 0.051(2) 0.073(2) -0.006(1) -0.008(1) 0.023(2)
O(2) 0.078(2) 0.091(3) 0.092(3) 0.012(2) 0.027(2) 0.035(2)
O(3) 0.080(2) 0.074(2) 0.072(2) -0.006(2) -0.002(2) 0.024(2)
O(4) 0.067(2) 0.073(2) 0.097(3) -0.025(2) -0.021(2) 0.031(2)
O(5) 0.063(2) 0.060(2) 0.119(3) -0.020(2) -0.012(2) 0.040(2)
O(6) 0.37(1) 0.232(9) 0.33(1) -0.21(1) -0.19(1) 0.205(9)
O(7) 0.284(10) 0.261(10) 0.082(4) 0.017(8) -0.059(5) 0.049(5)
O(8) 0.22(1) 0.34(2) 0.34(2) -0.06(1) 0.15(1) -0.04(1)
O(9) 0.294(10) 0.116(5) 0.187(7) -0.045(5) -0.157(7) 0.065(4)
O(10) 0.19(4) 0.13(2) 0.17(3) -0.01(2) -0.02(3) 0.05(2)
O(10') 0.07(1) 0.24(4) 0.12(2) -0.03(2) 0.02(1) 0.06(2)
O(11) 0.23(5) 0.21(6) 0.16(4) -0.08(5) -0.08(4) 0.07(4)
O(11') 0.18(3) 0.11(3) 0.15(3) -0.04(2) -0.04(2) 0.02(2)
N(1) 0.054(2) 0.067(3) 0.076(3) 0.002(2) 0.002(2) 0.036(2)
N(2) 0.051(2) 0.096(3) 0.072(3) -0.004(2) -0.006(2) 0.032(3)
N(3) 0.056(2) 0.062(2) 0.068(2) -0.013(2) -0.004(2) 0.035(2)
N(4) 0.055(2) 0.051(2) 0.089(3) -0.003(2) -0.001(2) 0.031(2)
N(5) 0.048(2) 0.053(2) 0.067(2) -0.006(2) 0.000(2) 0.026(2)
C(1) 0.142(7) 0.087(5) 0.102(5) -0.048(5) -0.008(4) 0.005(4)
C(2) 0.078(3) 0.063(3) 0.070(3) -0.019(3) 0.015(3) 0.003(3)
C(3) 0.081(3) 0.057(3) 0.071(3) -0.012(2) 0.020(3) 0.018(2)
C(4) 0.057(3) 0.052(2) 0.065(3) -0.008(2) 0.013(2) 0.019(2)
C(5) 0.046(2) 0.050(2) 0.060(3) -0.007(2) 0.010(2) 0.014(2)
C(6) 0.054(2) 0.058(3) 0.058(3) -0.011(2) 0.004(2) 0.019(2)
C(7) 0.067(3) 0.076(3) 0.058(3) -0.012(3) 0.005(2) 0.016(2)
C(8) 0.065(3) 0.053(3) 0.081(3) 0.006(2) 0.018(3) 0.030(3)
C(9) 0.060(3) 0.087(4) 0.100(4) 0.008(3) -0.002(3) 0.050(3)
C(10) 0.066(3) 0.126(5) 0.090(4) -0.004(3) -0.011(3) 0.063(4)
C(11) 0.051(3) 0.129(5) 0.096(4) -0.011(3) -0.004(3) 0.045(4)
C(12) 0.097(5) 0.117(6) 0.081(4) -0.016(4) -0.023(3) 0.019(4)
C(13) 0.066(3) 0.075(3) 0.062(3) -0.013(2) -0.001(2) 0.033(2)
C(14) 0.072(3) 0.079(3) 0.088(4) -0.014(3) -0.002(3) 0.054(3)
C(15) 0.059(3) 0.064(3) 0.098(4) -0.011(2) -0.005(3) 0.046(3)
C(16) 0.106(5) 0.081(4) 0.132(6) -0.003(4) -0.003(4) 0.069(4)
C(17) 0.103(5) 0.078(4) 0.171(8) 0.017(4) 0.008(5) 0.071(5)
C(18) 0.085(4) 0.055(3) 0.133(6) 0.008(3) 0.021(4) 0.030(3)
C(19) 0.064(3) 0.056(3) 0.102(4) -0.007(2) 0.004(3) 0.030(3)
C(20) 0.057(3) 0.075(3) 0.070(3) -0.014(2) -0.011(2) 0.032(3)
C(21) 0.045(2) 0.054(3) 0.069(3) -0.007(2) 0.001(2) 0.021(2)
C(22) 0.066(3) 0.083(4) 0.089(4) -0.027(3) -0.007(3) 0.026(3)
C(23) 0.080(4) 0.079(4) 0.117(5) -0.040(3) 0.006(4) 0.026(4)
C(24) 0.065(3) 0.067(3) 0.104(4) -0.011(3) 0.011(3) 0.043(3)
C(25) 0.052(3) 0.067(3) 0.084(3) -0.003(2) 0.005(2) 0.036(3)
C(26) 0.067(3) 0.065(3) 0.065(3) -0.018(3) 0.000(2) 0.019(2)
C(27) 0.116(5) 0.106(5) 0.078(4) -0.001(4) 0.012(4) 0.029(4)
C(28) 0.068(3) 0.061(3) 0.062(3) -0.024(2) -0.001(2) 0.015(2)
C(29) 0.092(4) 0.078(4) 0.126(5) -0.039(3) 0.001(4) 0.034(4)
C(30) 0.22(3) 0.18(2) 0.15(2) -0.05(2) 0.05(2) 0.02(2)
C(31) 0.22(3) 0.21(3) 0.15(2) -0.03(3) -0.01(2) 0.00(2)

loop_
_atom_type_symbol
_atom_type_description
_atom_type_scat_dispersion_real
_atom_type_scat_dispersion_imag
_atom_type_scat_source
C C 0.003 0.002
;International Tables for Crystallography
(1992, Vol. C, Tables 4.2.6.8 and 6.1.1.1)
;
H H 0.000 0.000
;International Tables for Crystallography
(1992, Vol. C, Table 6.1.1.2)
;
N N 0.006 0.003
;International Tables for Crystallography
(1992, Vol. C, Tables 4.2.6.8 and 6.1.1.1)
;
O O 0.011 0.006
;International Tables for Crystallography
(1992, Vol. C, Tables 4.2.6.8 and 6.1.1.1)
;
Cl Cl 0.148 0.159
;International Tables for Crystallography
(1992, Vol. C, Tables 4.2.6.8 and 6.1.1.1)
;
Cu Cu 0.320 1.265
;International Tables for Crystallography
(1992, Vol. C, Tables 4.2.6.8 and 6.1.1.1)
;
Mn Mn 0.337 0.728
;International Tables for Crystallography
(1992, Vol. C, Tables 4.2.6.8 and 6.1.1.1)
;

loop_
_geom_angle_atom_site_label_1
_geom_angle_atom_site_label_2
_geom_angle_atom_site_label_3
_geom_angle
_geom_angle_site_symmetry_1
_geom_angle_site_symmetry_2
_geom_angle_site_symmetry_3
_geom_angle_publ_flag
O(1) Cu(1) O(2) 96.5(1) . . . yes
O(1) Cu(1) O(4) 92.5(1) . . . yes
O(1) Cu(1) N(1) 92.2(2) . . . yes
O(1) Cu(1) N(2) 173.2(2) . . . yes
O(2) Cu(1) O(4) 107.7(2) . . . yes
O(2) Cu(1) N(1) 92.5(2) . . . yes
O(2) Cu(1) N(2) 89.5(2) . . . yes
O(4) Cu(1) N(1) 158.6(2) . . . yes
O(4) Cu(1) N(2) 88.8(2) . . . yes
N(1) Cu(1) N(2) 84.2(2) . . . yes
O(1) Mn(1) O(3) 111.9(1) . . . yes
O(1) Mn(1) O(5) 82.1(1) . . . yes
O(1) Mn(1) N(3) 85.1(1) . . . yes
O(1) Mn(1) N(4) 153.2(1) . . . yes
O(1) Mn(1) N(5) 92.2(1) . . . yes
O(3) Mn(1) O(5) 104.1(2) . . . yes
O(3) Mn(1) N(3) 157.8(1) . . . yes
O(3) Mn(1) N(4) 93.4(2) . . . yes
O(3) Mn(1) N(5) 90.8(1) . . . yes
O(5) Mn(1) N(3) 91.9(1) . . . yes
O(5) Mn(1) N(4) 83.3(1) . . . yes
O(5) Mn(1) N(5) 165.1(1) . . . yes
N(3) Mn(1) N(4) 73.0(1) . . . yes
N(3) Mn(1) N(5) 73.8(1) . . . yes
N(4) Mn(1) N(5) 96.3(1) . . . yes
O(6) Cl(1) O(7) 120.2(6) . . . yes
O(6) Cl(1) O(8) 99.2(8) . . . yes
O(6) Cl(1) O(9) 115.0(5) . . . yes
O(7) Cl(1) O(8) 106.6(8) . . . yes
O(7) Cl(1) O(9) 112.3(5) . . . yes
O(8) Cl(1) O(9) 99.8(8) . . . yes
Cu(1) O(1) Mn(1) 105.4(1) . . . yes
Cu(1) O(1) C(5) 127.2(3) . . . yes
Mn(1) O(1) C(5) 118.6(2) . . . yes
Cu(1) O(2) C(26) 135.1(4) . . . yes
Mn(1) O(3) C(26) 123.1(3) . . . yes
Cu(1) O(4) C(28) 132.5(3) . . . yes
Mn(1) O(5) C(28) 131.3(3) . . . yes
O(10') O(10) C(30) 61(3) . . . yes
O(10) O(10') C(30) 81(4) . . . yes
O(11') O(11) O(11') 76(7) . . 2_566 yes
O(11') O(11) C(31) 69(7) . . . yes
O(11') O(11) C(31) 111(3) 2_566 . . yes
O(11) O(11') O(11) 103(7) . . 2_566 yes
O(11) O(11') O(11') 67(6) . . 2_566 yes
O(11) O(11') C(31) 76(6) . . . yes
O(11) O(11') O(11') 35(2) 2_566 . 2_566 yes
O(11) O(11') C(31) 121(2) 2_566 . . yes
O(11') O(11') C(31) 110(4) 2_566 . . yes
Cu(1) N(1) C(8) 126.4(3) . . . yes
Cu(1) N(1) C(9) 114.4(4) . . . yes
C(8) N(1) C(9) 119.2(5) . . . yes
Cu(1) N(2) C(10) 103.9(3) . . . yes
Cu(1) N(2) C(11) 108.3(3) . . . yes
Cu(1) N(2) C(12) 113.9(4) . . . yes
C(10) N(2) C(11) 111.7(5) . . . yes
C(10) N(2) C(12) 109.5(5) . . . yes
C(11) N(2) C(12) 109.5(5) . . . yes
Mn(1) N(3) C(13) 110.3(3) . . . yes
Mn(1) N(3) C(14) 104.8(3) . . . yes
Mn(1) N(3) C(20) 110.2(3) . . . yes
C(13) N(3) C(14) 111.5(4) . . . yes
C(13) N(3) C(20) 111.0(4) . . . yes
C(14) N(3) C(20) 108.8(4) . . . yes
Mn(1) N(4) C(15) 115.6(3) . . . yes
Mn(1) N(4) C(19) 124.8(3) . . . yes
C(15) N(4) C(19) 119.4(4) . . . yes
Mn(1) N(5) C(21) 116.9(3) . . . yes
Mn(1) N(5) C(25) 125.2(3) . . . yes
C(21) N(5) C(25) 117.5(4) . . . yes
C(1) C(2) C(3) 122.4(6) . . . yes
C(1) C(2) C(7) 119.8(6) . . . yes
C(3) C(2) C(7) 117.8(5) . . . yes
C(2) C(3) C(4) 123.3(5) . . . yes
C(3) C(4) C(5) 117.8(5) . . . yes
C(3) C(4) C(8) 118.9(5) . . . yes
C(5) C(4) C(8) 123.1(4) . . . yes
O(1) C(5) C(4) 123.0(4) . . . yes
O(1) C(5) C(6) 117.0(4) . . . yes
C(4) C(5) C(6) 120.0(4) . . . yes
C(5) C(6) C(7) 118.6(4) . . . yes
C(5) C(6) C(13) 119.8(4) . . . yes
C(7) C(6) C(13) 121.7(4) . . . yes
C(2) C(7) C(6) 122.2(5) . . . yes
N(1) C(8) C(4) 126.5(4) . . . yes
N(1) C(9) C(10) 107.4(4) . . . yes
N(2) C(10) C(9) 111.8(5) . . . yes
N(3) C(13) C(6) 113.6(4) . . . yes
N(3) C(14) C(15) 110.4(4) . . . yes
N(4) C(15) C(14) 116.1(4) . . . yes
N(4) C(15) C(16) 121.2(6) . . . yes
C(14) C(15) C(16) 122.7(5) . . . yes
C(15) C(16) C(17) 119.2(6) . . . yes
C(16) C(17) C(18) 119.4(6) . . . yes
C(17) C(18) C(19) 118.9(6) . . . yes
N(4) C(19) C(18) 121.8(6) . . . yes
N(3) C(20) C(21) 112.9(4) . . . yes
N(5) C(21) C(20) 116.5(4) . . . yes
N(5) C(21) C(22) 122.5(5) . . . yes
C(20) C(21) C(22) 120.9(5) . . . yes
C(21) C(22) C(23) 118.8(5) . . . yes
C(22) C(23) C(24) 119.4(5) . . . yes
C(23) C(24) C(25) 119.3(5) . . . yes
N(5) C(25) C(24) 122.6(5) . . . yes
O(2) C(26) O(3) 125.2(5) . . . yes
O(2) C(26) C(27) 117.5(5) . . . yes
O(3) C(26) C(27) 117.3(5) . . . yes
O(4) C(28) O(5) 125.3(5) . . . yes
O(4) C(28) C(29) 115.7(5) . . . yes
O(5) C(28) C(29) 119.0(5) . . . yes
O(10) C(30) O(10') 37(1) . . . yes
O(10) C(30) C(31) 121(2) . . . yes
O(10') C(30) C(31) 116(2) . . . yes
O(11) C(31) O(11') 34(2) . . . yes
O(11) C(31) C(30) 132(3) . . . yes
O(11') C(31) C(30) 135(2) . . . yes

loop_
_geom_bond_atom_site_label_1
_geom_bond_atom_site_label_2
_geom_bond_distance
_geom_bond_site_symmetry_1
_geom_bond_site_symmetry_2
_geom_bond_publ_flag
Cu(1) O(1) 1.929(3) . . yes
Cu(1) O(2) 2.281(4) . . yes
Cu(1) O(4) 1.943(4) . . yes
Cu(1) N(1) 1.946(4) . . yes
Cu(1) N(2) 2.040(4) . . yes
Mn(1) O(1) 2.209(3) . . yes
Mn(1) O(3) 2.091(4) . . yes
Mn(1) O(5) 2.136(4) . . yes
Mn(1) N(3) 2.313(4) . . yes
Mn(1) N(4) 2.250(4) . . yes
Mn(1) N(5) 2.298(4) . . yes
Cl(1) O(6) 1.321(8) . . yes
Cl(1) O(7) 1.327(6) . . yes
Cl(1) O(8) 1.285(10) . . yes
Cl(1) O(9) 1.332(6) . . yes
O(1) C(5) 1.344(5) . . yes
O(2) C(26) 1.248(6) . . yes
O(3) C(26) 1.243(6) . . yes
O(4) C(28) 1.258(6) . . yes
O(5) C(28) 1.232(6) . . yes
O(10) O(10') 0.95(4) . . yes
O(10) C(30) 1.54(5) . . yes
O(10') C(30) 1.37(4) . . yes
O(11) O(11') 0.89(5) . . yes
O(11) O(11') 1.41(4) . 2_566 yes
O(11) C(31) 1.54(7) . . yes
O(11') O(11') 1.5(1) . 2_566 yes
O(11') C(31) 1.49(6) . . yes
N(1) C(8) 1.281(7) . . yes
N(1) C(9) 1.477(6) . . yes
N(2) C(10) 1.470(8) . . yes
N(2) C(11) 1.482(7) . . yes
N(2) C(12) 1.467(8) . . yes
N(3) C(13) 1.470(6) . . yes
N(3) C(14) 1.481(6) . . yes
N(3) C(20) 1.473(6) . . yes
N(4) C(15) 1.336(6) . . yes
N(4) C(19) 1.356(7) . . yes
N(5) C(21) 1.332(6) . . yes
N(5) C(25) 1.356(6) . . yes
C(1) C(2) 1.525(8) . . yes
C(2) C(3) 1.353(8) . . yes
C(2) C(7) 1.391(8) . . yes
C(3) C(4) 1.410(7) . . yes
C(4) C(5) 1.398(6) . . yes
C(4) C(8) 1.432(7) . . yes
C(5) C(6) 1.409(6) . . yes
C(6) C(7) 1.394(7) . . yes
C(6) C(13) 1.502(7) . . yes
C(9) C(10) 1.495(9) . . yes
C(14) C(15) 1.511(8) . . yes
C(15) C(16) 1.386(7) . . yes
C(16) C(17) 1.39(1) . . yes
C(17) C(18) 1.37(1) . . yes
C(18) C(19) 1.377(8) . . yes
C(20) C(21) 1.511(7) . . yes
C(21) C(22) 1.372(7) . . yes
C(22) C(23) 1.384(8) . . yes
C(23) C(24) 1.350(9) . . yes
C(24) C(25) 1.366(7) . . yes
C(26) C(27) 1.505(8) . . yes
C(28) C(29) 1.496(8) . . yes
C(30) C(31) 1.60(4) . . yes

loop_
_geom_contact_atom_site_label_1
_geom_contact_atom_site_label_2
_geom_contact_distance
_geom_contact_site_symmetry_1
_geom_contact_site_symmetry_2
_geom_contact_publ_flag
O(5) C(29) 3.573(8) . 2_565 ?
O(6) C(17) 3.39(1) . 2_665 ?
O(6) O(10) 3.43(4) . 2_665 ?
O(6) C(20) 3.60(1) . 1_554 ?
O(7) C(24) 3.300(9) . . ?
O(7) C(11) 3.575(9) . 1_655 ?
O(8) C(30) 3.23(3) . 2_665 ?
O(8) O(10') 3.39(4) . 2_665 ?
O(8) O(10) 3.40(4) . 2_665 ?
O(9) C(7) 3.386(8) . 1_554 ?
O(9) C(23) 3.496(9) . 2_675 ?
O(9) C(20) 3.577(8) . 1_554 ?
C(3) C(13) 3.563(7) . 2_576 ?
C(3) C(6) 3.599(7) . 2_576 ?
C(4) C(7) 3.596(7) . 2_576 ?
C(11) C(23) 3.543(9) . 1_455 ?
C(19) C(19) 3.56(1) . 2_665 ?
C(27) C(31) 3.45(3) . 1_554 ?
